data_2107375
loop_
_publ_author_name
'Bergerhoff, G.'
'Kasper, H.'

_publ_section_title
;
 Die Kristallstruktur des Kupfer - Indium - Oxids, Cu2 In2 O5
;
_journal_name_full 'Acta Crystallographica B (24,1968-38,1982)'
_journal_page_first 388
_journal_page_last 391
_journal_volume 24
_journal_year 1968
_chemical_formula_sum 'Cu2 In2 O5'
_space_group_IT_number 3
_symmetry_space_group_name_Hall 'P 2'
_symmetry_space_group_name_H-M 'P 1 1 2'
_cell_angle_alpha 90
_cell_angle_beta 90
_cell_angle_gamma 133
_cell_formula_units_Z 4
_cell_length_a 13.4
_cell_length_b 13.4
_cell_length_c 3.28
_cell_volume 430.736
_citation_journal_id_ASTM ACBCAR
_cod_data_source_file Bergerhoff_ACBCAR_1968_1262.cif
_cod_data_source_block Cu2In2O5
_cod_original_cell_volume 430.7357
_cod_original_sg_symbol_Hall 'P 2y (z,x,y)'
_cod_database_code 2107375

loop_
_symmetry_equiv_pos_as_xyz
x,y,z
-x,-y,z

loop_
_atom_site_label
_atom_site_type_symbol
_atom_site_fract_x
_atom_site_fract_y
_atom_site_fract_z
_atom_site_occupancy
_atom_site_U_iso_or_equiv
O6 O-2 0.058 0.362 0.066 1 0.0
Cu3 Cu+2 0.842 0.8908 0.501 1 0.0
In1 In+3 0.5047 0.6736 0.1383 1 0.0
O10 O-2 0 0.5 0.608 1 0.0
O9 O-2 0.5 0 0.561 1 0.0
O12 O-2 0 0 0.141 1 0.0
Cu1 Cu+2 0.3918 0.839 0.202 1 0.0
O2 O-2 0.248 0.651 0.072 1 0.0
In3 In+3 0.6701 0.0066 0.626 1 0.0
O8 O-2 0.349 0.534 0.611 1 0.0
Cu4 Cu+2 0.3395 0.3962 0.694 1 0.0
O5 O-2 0.552 0.862 0.123 1 0.0
O1 O-2 0.741 0.141 0.122 1 0.0
O4 O-2 0.149 0.26 0.551 1 0.0
O3 O-2 0.643 0.733 0.662 1 0.0
In4 In+3 0.1705 0.5036 0.557 1 0.0
O7 O-2 0.856 0.056 0.583 1 0.0
In2 In+3 0.0051 0.1684 0.0451 1 0.0
O11 O-2 0.5 0.5 0.101 1 0.0
Cu2 Cu+2 0.8943 0.3409 0.044 1 0.0
